data_7248083
loop_
_publ_author_name
'Shore, Madeline C.'
'Nicholas, Aaron D.'
'Vasiliu, Monica'
'Edwards, Kyle C.'
'de Melo, Gabriel F.'
'Bertke, Jeffery A.'
'Dixon, David A.'
'Knope, Karah E.'

_publ_section_title
;
 Structural chemistry of penta- and hexanitrato thorium(iv) complexes
 isolated using N--H donors
;
_journal_issue 10
_journal_name_full CrystEngComm
_journal_page_first 1380
_journal_page_last 1398
_journal_paper_doi 10.1039/D3CE01319G
_journal_volume 26
_journal_year 2024
_chemical_formula_moiety 'N6 O18 Th, 1.5(C10 H10 N2), N O3'
_chemical_formula_sum 'C15 H15 N10 O21 Th'
_chemical_formula_weight 903.41
_space_group_crystal_system triclinic
_space_group_IT_number 2
_space_group_name_Hall '-P 1'
_space_group_name_H-M_alt 'P -1'
_atom_sites_solution_hydrogens mixed
_atom_sites_solution_primary intrinsic
_audit_creation_method SHELXL-2018/3
_audit_update_record
;
2023-09-06 deposited with the CCDC.	2024-02-01 downloaded from the CCDC.
;
_cell_angle_alpha 86.9930(10)
_cell_angle_beta 83.5640(10)
_cell_angle_gamma 81.8120(10)
_cell_formula_units_Z 2
_cell_length_a 7.5205(3)
_cell_length_b 9.4305(4)
_cell_length_c 19.2896(8)
_cell_measurement_reflns_used 9839
_cell_measurement_temperature 100(2)
_cell_measurement_theta_max 26.37
_cell_measurement_theta_min 2.18
_cell_volume 1344.65(10)
_computing_cell_refinement 'SAINT V8.37A (Bruker, 2005)'
_computing_data_collection 'APEX3 V2016.5-0 (Bruker, 2016)'
_computing_data_reduction
; 
SAINT V8.37A, XPREP v2014/2, SADABS V2016/2 (Bruker, 2016) 
;
_computing_molecular_graphics 'SHELXLE v932 (Hubschle, 2011)'
_computing_publication_material 'XCIF V2014-2 (Bruker, 2014)'
_computing_structure_refinement 'SHELX-2018-3 (Sheldrick, 2015)'
_computing_structure_solution 'SHELX-2014-5 (Sheldrick, 2015)'
_diffrn_ambient_temperature 100(2)
_diffrn_measured_fraction_theta_full 1.000
_diffrn_measured_fraction_theta_max 0.998
_diffrn_measurement_device 'Bruker D8 Quest/Photon 100'
_diffrn_measurement_method 'profile data from \f and \w scans'
_diffrn_radiation_monochromator 'multilayer mirrors'
_diffrn_radiation_source 'microfocus sealed tube'
_diffrn_radiation_type MoK\a
_diffrn_radiation_wavelength 0.71073
_diffrn_reflns_av_R_equivalents 0.0525
_diffrn_reflns_av_unetI/netI 0.0275
_diffrn_reflns_Laue_measured_fraction_full 1.000
_diffrn_reflns_Laue_measured_fraction_max 0.998
_diffrn_reflns_limit_h_max 9
_diffrn_reflns_limit_h_min -9
_diffrn_reflns_limit_k_max 11
_diffrn_reflns_limit_k_min -11
_diffrn_reflns_limit_l_max 24
_diffrn_reflns_limit_l_min -24
_diffrn_reflns_number 64009
_diffrn_reflns_point_group_measured_fraction_full 1.000
_diffrn_reflns_point_group_measured_fraction_max 0.998
_diffrn_reflns_theta_full 25.242
_diffrn_reflns_theta_max 26.411
_diffrn_reflns_theta_min 2.126
_exptl_absorpt_coefficient_mu 5.661
_exptl_absorpt_correction_T_max 0.63721
_exptl_absorpt_correction_T_min 0.39776
_exptl_absorpt_correction_type multi-scan
_exptl_absorpt_process_details 'SADABS V2016/2 (Bruker, 2016)'
_exptl_crystal_colour colourless
_exptl_crystal_density_diffrn 2.231
_exptl_crystal_density_method 'not measured'
_exptl_crystal_description Block
_exptl_crystal_F_000 866
_exptl_crystal_size_max 0.130
_exptl_crystal_size_mid 0.061
_exptl_crystal_size_min 0.056
_refine_diff_density_max 0.541
_refine_diff_density_min -0.529
_refine_diff_density_rms 0.110
_refine_ls_extinction_method none
_refine_ls_goodness_of_fit_ref 1.029
_refine_ls_hydrogen_treatment mixed
_refine_ls_matrix_type full
_refine_ls_number_parameters 433
_refine_ls_number_reflns 5515
_refine_ls_number_restraints 0
_refine_ls_restrained_S_all 1.029
_refine_ls_R_factor_all 0.0256
_refine_ls_R_factor_gt 0.0196
_refine_ls_shift/su_max 0.001
_refine_ls_shift/su_mean 0.000
_refine_ls_structure_factor_coef Fsqd
_refine_ls_weighting_details 'w=1/[\s^2^(Fo^2^)+(0.0107P)^2^+1.7625P] where P=(Fo^2^+2Fc^2^)/3'
_refine_ls_weighting_scheme calc
_refine_ls_wR_factor_gt 0.0336
_refine_ls_wR_factor_ref 0.0348
_reflns_Friedel_coverage 0.000
_reflns_number_gt 5033
_reflns_number_total 5515
_reflns_threshold_expression 'I > 2\s(I)'
_cod_data_source_file d3ce01319g2.cif
_cod_data_source_block B21028_a
_cod_depositor_comments 'Adding full bibliography for 7248080--7248089.cif.'
_cod_database_code 7248083
_shelx_shelxl_version_number 2018/3
_shelx_space_group_comment
;
The symmetry employed for this shelxl refinement is uniquely defined
by the following loop, which should always be used as a source of
symmetry information in preference to the above space-group names.
They are only intended as comments.
;
_shelx_estimated_absorpt_t_min 0.526
_shelx_estimated_absorpt_t_max 0.742

loop_
_space_group_symop_operation_xyz
'x, y, z'
'-x, -y, -z'

loop_
_atom_site_label
_atom_site_type_symbol
_atom_site_fract_x
_atom_site_fract_y
_atom_site_fract_z
_atom_site_U_iso_or_equiv
_atom_site_adp_type
_atom_site_occupancy
_atom_site_site_symmetry_order
_atom_site_calc_flag
_atom_site_refinement_flags_posn
_atom_site_refinement_flags_adp
_atom_site_refinement_flags_occupancy
_atom_site_disorder_assembly
_atom_site_disorder_group
Th1 Th 0.06520(2) 0.67154(2) 0.31503(2) 0.00979(3) Uani 1 1 d . . . . .
N1 N -0.2500(3) 0.6771(3) 0.23185(12) 0.0170(5) Uani 1 1 d . . . . .
O1 O -0.1099(2) 0.5818(2) 0.22336(10) 0.0165(4) Uani 1 1 d . . . . .
O2 O -0.2544(2) 0.75766(19) 0.28341(10) 0.0148(4) Uani 1 1 d . . . . .
O3 O -0.3675(3) 0.6902(3) 0.19326(11) 0.0308(6) Uani 1 1 d . . . . .
N11 N 0.2130(3) 0.8719(2) 0.20351(12) 0.0155(5) Uani 1 1 d . . . . .
O11 O 0.2820(3) 0.8429(2) 0.26035(10) 0.0164(4) Uani 1 1 d . . . . .
O12 O 0.0644(2) 0.8224(2) 0.19919(10) 0.0162(4) Uani 1 1 d . . . . .
O13 O 0.2831(3) 0.9411(2) 0.15548(11) 0.0224(5) Uani 1 1 d . . . . .
N21 N -0.1230(3) 0.9137(2) 0.40367(12) 0.0153(5) Uani 1 1 d . . . . .
O21 O -0.1366(2) 0.78179(19) 0.42097(10) 0.0139(4) Uani 1 1 d . . . . .
O22 O -0.0403(3) 0.93534(19) 0.34373(10) 0.0155(4) Uani 1 1 d . . . . .
O23 O -0.1862(3) 1.0100(2) 0.44202(10) 0.0236(5) Uani 1 1 d . . . . .
N31 N 0.3853(3) 0.6796(2) 0.39276(12) 0.0146(5) Uani 1 1 d . . . . .
O31 O 0.3888(2) 0.59453(19) 0.34277(10) 0.0147(4) Uani 1 1 d . . . . .
O32 O 0.2406(2) 0.7679(2) 0.40281(10) 0.0152(4) Uani 1 1 d . . . . .
O33 O 0.5090(3) 0.6754(2) 0.42792(11) 0.0260(5) Uani 1 1 d . . . . .
N41 N -0.0446(3) 0.4389(2) 0.41367(12) 0.0159(5) Uani 1 1 d . . . . .
O41 O 0.0922(2) 0.50127(19) 0.42200(10) 0.0148(4) Uani 1 1 d . . . . .
O42 O -0.1424(2) 0.49885(19) 0.36703(10) 0.0153(4) Uani 1 1 d . . . . .
O43 O -0.0770(3) 0.3308(2) 0.44608(11) 0.0252(5) Uani 1 1 d . . . . .
N51 N 0.2721(3) 0.4290(2) 0.22956(12) 0.0137(5) Uani 1 1 d . . . . .
O51 O 0.2764(3) 0.5595(2) 0.21006(10) 0.0161(4) Uani 1 1 d . . . . .
O52 O 0.1747(2) 0.4071(2) 0.28646(10) 0.0156(4) Uani 1 1 d . . . . .
O53 O 0.3554(3) 0.3305(2) 0.19558(10) 0.0204(5) Uani 1 1 d . . . . .
N81 N 0.7223(3) 0.8499(3) 0.98879(13) 0.0223(6) Uani 1 1 d . . . . .
O81 O 0.8526(3) 0.9201(2) 0.98851(10) 0.0226(5) Uani 1 1 d . . . . .
O82 O 0.7186(3) 0.7669(2) 0.94013(10) 0.0220(5) Uani 1 1 d . . . . .
O83 O 0.5994(3) 0.8606(3) 1.03672(13) 0.0593(9) Uani 1 1 d . . . . .
N61 N 0.6478(3) 0.8034(2) 0.55734(12) 0.0160(5) Uani 1 1 d . . . . .
H8A H 0.716(4) 0.791(3) 0.5202(17) 0.024 Uiso 1 1 d . U . . .
N71 N 0.0809(3) 0.8847(3) 0.86633(13) 0.0167(5) Uani 1 1 d . . . . .
H9A H 0.013(4) 0.894(3) 0.9025(17) 0.025 Uiso 1 1 d . U . . .
C61 C 0.6439(4) 0.9229(3) 0.59258(15) 0.0195(7) Uani 1 1 d . . . . .
H61 H 0.716630 0.994041 0.575054 0.023 Uiso 1 1 calc R U . . .
C62 C 0.5339(4) 0.9418(3) 0.65419(15) 0.0171(6) Uani 1 1 d . . . . .
H62 H 0.531120 1.025520 0.679844 0.021 Uiso 1 1 calc R U . . .
C63 C 0.4263(4) 0.8369(3) 0.67882(14) 0.0124(6) Uani 1 1 d . . . . .
C64 C 0.4349(4) 0.7152(3) 0.64047(14) 0.0131(6) Uani 1 1 d . . . . .
H64 H 0.363232 0.642374 0.656431 0.016 Uiso 1 1 calc R U . . .
C65 C 0.5472(4) 0.7004(3) 0.57950(14) 0.0143(6) Uani 1 1 d . . . . .
H65 H 0.553723 0.617333 0.553030 0.017 Uiso 1 1 calc R U . . .
C71 C 0.2324(4) 0.9461(3) 0.85929(15) 0.0173(6) Uani 1 1 d . . . . .
H71 H 0.259977 0.999739 0.896042 0.021 Uiso 1 1 calc R U . . .
C72 C 0.3477(4) 0.9312(3) 0.79888(14) 0.0148(6) Uani 1 1 d . . . . .
H72 H 0.456139 0.973269 0.793951 0.018 Uiso 1 1 calc R U . . .
C73 C 0.3048(4) 0.8543(3) 0.74492(14) 0.0120(6) Uani 1 1 d . . . . .
C74 C 0.1451(4) 0.7928(3) 0.75431(15) 0.0154(6) Uani 1 1 d . . . . .
H74 H 0.113149 0.739365 0.718320 0.019 Uiso 1 1 calc R U . . .
C75 C 0.0344(4) 0.8100(3) 0.81575(15) 0.0174(6) Uani 1 1 d . . . . .
H75 H -0.074843 0.768949 0.822323 0.021 Uiso 1 1 calc R U . . .
N91 N 0.3916(4) 0.6621(3) 0.96856(14) 0.0255(6) Uani 1 1 d . . . . .
H10A H 0.499(5) 0.706(4) 0.9607(18) 0.038 Uiso 1 1 d . U . . .
C91 C 0.2818(5) 0.6933(4) 1.0259(2) 0.0412(10) Uani 1 1 d . . . . .
H91 H 0.310318 0.759133 1.057222 0.049 Uiso 1 1 calc R U . . .
C92 C 0.1233(5) 0.6296(4) 1.04063(19) 0.0372(9) Uani 1 1 d . . . . .
H92 H 0.045084 0.650809 1.082048 0.045 Uiso 1 1 calc R U . . .
C93 C 0.0828(4) 0.5355(3) 0.99399(15) 0.0158(6) Uani 1 1 d . . . . .
C94 C 0.2026(4) 0.5100(4) 0.93476(16) 0.0295(8) Uani 1 1 d . . . . .
H94 H 0.177660 0.446894 0.901384 0.035 Uiso 1 1 calc R U . . .
C95 C 0.3557(4) 0.5736(4) 0.92325(17) 0.0314(8) Uani 1 1 d . . . . .
H95 H 0.436697 0.553764 0.882377 0.038 Uiso 1 1 calc R U . . .

loop_
_atom_site_aniso_label
_atom_site_aniso_U_11
_atom_site_aniso_U_22
_atom_site_aniso_U_33
_atom_site_aniso_U_23
_atom_site_aniso_U_13
_atom_site_aniso_U_12
Th1 0.00931(5) 0.00999(5) 0.01053(5) -0.00172(4) -0.00053(4) -0.00282(4)
N1 0.0134(13) 0.0234(14) 0.0145(13) -0.0012(11) 0.0001(10) -0.0046(11)
O1 0.0121(10) 0.0181(11) 0.0190(11) -0.0059(9) -0.0010(8) 0.0004(8)
O2 0.0139(10) 0.0166(10) 0.0139(10) -0.0050(8) 0.0006(8) -0.0023(8)
O3 0.0142(11) 0.0521(15) 0.0268(13) -0.0161(11) -0.0103(10) 0.0051(10)
N11 0.0133(12) 0.0134(12) 0.0184(14) -0.0003(10) 0.0020(10) -0.0005(10)
O11 0.0178(11) 0.0183(11) 0.0141(11) -0.0011(8) -0.0037(9) -0.0046(8)
O12 0.0111(10) 0.0203(11) 0.0184(11) 0.0019(8) -0.0023(8) -0.0064(8)
O13 0.0186(11) 0.0246(12) 0.0221(12) 0.0104(9) 0.0040(9) -0.0049(9)
N21 0.0162(13) 0.0144(13) 0.0153(13) -0.0004(11) -0.0033(10) -0.0013(10)
O21 0.0145(10) 0.0105(10) 0.0169(11) -0.0006(8) 0.0000(8) -0.0034(8)
O22 0.0210(11) 0.0141(10) 0.0108(10) 0.0008(8) 0.0013(8) -0.0035(8)
O23 0.0333(13) 0.0151(11) 0.0201(12) -0.0079(9) 0.0030(10) 0.0030(9)
N31 0.0135(13) 0.0185(13) 0.0130(13) 0.0026(10) -0.0016(10) -0.0068(10)
O31 0.0160(10) 0.0137(10) 0.0152(11) -0.0032(8) -0.0028(8) -0.0030(8)
O32 0.0135(10) 0.0155(10) 0.0170(11) -0.0031(8) -0.0014(8) -0.0025(8)
O33 0.0164(11) 0.0461(14) 0.0174(11) -0.0045(10) -0.0081(9) -0.0049(10)
N41 0.0189(13) 0.0149(13) 0.0135(13) -0.0031(10) 0.0032(10) -0.0038(10)
O41 0.0155(10) 0.0161(10) 0.0143(10) -0.0009(8) -0.0019(8) -0.0076(8)
O42 0.0146(10) 0.0154(10) 0.0168(11) -0.0002(8) -0.0027(8) -0.0046(8)
O43 0.0365(13) 0.0205(11) 0.0220(12) 0.0075(9) -0.0057(10) -0.0160(10)
N51 0.0109(12) 0.0178(13) 0.0130(13) -0.0028(10) -0.0035(10) -0.0012(10)
O51 0.0167(10) 0.0138(10) 0.0171(11) -0.0005(8) 0.0004(8) -0.0020(8)
O52 0.0149(10) 0.0181(10) 0.0136(10) -0.0012(8) 0.0032(8) -0.0049(8)
O53 0.0207(11) 0.0187(11) 0.0203(11) -0.0092(9) 0.0036(9) 0.0011(9)
N81 0.0201(14) 0.0328(15) 0.0166(14) -0.0043(12) 0.0001(11) -0.0124(12)
O81 0.0159(11) 0.0351(13) 0.0199(11) -0.0080(9) 0.0025(9) -0.0149(9)
O82 0.0267(12) 0.0237(11) 0.0177(11) -0.0088(9) 0.0020(9) -0.0112(9)
O83 0.0435(16) 0.102(2) 0.0414(16) -0.0461(16) 0.0328(13) -0.0540(16)
N61 0.0190(13) 0.0178(13) 0.0104(13) -0.0037(10) 0.0041(10) -0.0031(11)
N71 0.0177(14) 0.0176(13) 0.0127(13) 0.0009(11) 0.0048(10) -0.0006(11)
C61 0.0230(16) 0.0168(15) 0.0201(16) -0.0038(13) 0.0008(13) -0.0089(13)
C62 0.0204(16) 0.0146(15) 0.0169(16) -0.0061(12) 0.0025(12) -0.0062(12)
C63 0.0114(13) 0.0148(14) 0.0116(14) -0.0006(11) -0.0052(11) -0.0011(11)
C64 0.0132(14) 0.0128(14) 0.0139(15) -0.0018(11) -0.0017(11) -0.0038(11)
C65 0.0195(15) 0.0105(14) 0.0139(15) -0.0026(11) -0.0045(12) -0.0027(12)
C71 0.0213(16) 0.0154(15) 0.0155(15) -0.0036(12) -0.0042(12) -0.0009(12)
C72 0.0136(14) 0.0131(14) 0.0176(16) -0.0017(12) -0.0007(12) -0.0014(11)
C73 0.0116(14) 0.0098(13) 0.0136(14) 0.0010(11) -0.0007(11) 0.0002(11)
C74 0.0167(15) 0.0139(14) 0.0159(15) -0.0026(12) -0.0008(12) -0.0027(12)
C75 0.0164(15) 0.0158(15) 0.0199(16) 0.0014(12) 0.0000(12) -0.0042(12)
N91 0.0217(15) 0.0248(15) 0.0309(16) 0.0079(12) -0.0027(12) -0.0095(12)
C91 0.036(2) 0.043(2) 0.051(2) -0.0255(19) -0.0059(19) -0.0163(18)
C92 0.031(2) 0.045(2) 0.038(2) -0.0244(18) 0.0092(16) -0.0177(17)
C93 0.0157(15) 0.0146(14) 0.0170(15) 0.0010(12) -0.0018(12) -0.0026(12)
C94 0.0299(18) 0.043(2) 0.0186(17) -0.0022(15) 0.0010(14) -0.0162(16)
C95 0.0281(19) 0.046(2) 0.0214(18) 0.0002(16) 0.0029(15) -0.0140(16)

loop_
_atom_type_symbol
_atom_type_description
_atom_type_scat_dispersion_real
_atom_type_scat_dispersion_imag
_atom_type_scat_source
C C 0.0033 0.0016 'International Tables Vol C Tables 4.2.6.8 and 6.1.1.4'
H H 0.0000 0.0000 'International Tables Vol C Tables 4.2.6.8 and 6.1.1.4'
N N 0.0061 0.0033 'International Tables Vol C Tables 4.2.6.8 and 6.1.1.4'
O O 0.0106 0.0060 'International Tables Vol C Tables 4.2.6.8 and 6.1.1.4'
Th Th -7.2400 8.8979 'International Tables Vol C Tables 4.2.6.8 and 6.1.1.4'

loop_
_geom_angle_atom_site_label_1
_geom_angle_atom_site_label_2
_geom_angle_atom_site_label_3
_geom_angle
_geom_angle_site_symmetry_1
_geom_angle_site_symmetry_3
_geom_angle_publ_flag
O42 Th1 O32 114.05(6) . . ?
O42 Th1 O31 111.94(6) . . ?
O32 Th1 O31 50.18(6) . . ?
O42 Th1 O2 70.63(6) . . ?
O32 Th1 O2 129.54(6) . . ?
O31 Th1 O2 177.40(6) . . ?
O42 Th1 O41 50.51(6) . . ?
O32 Th1 O41 68.98(6) . . ?
O31 Th1 O41 66.08(6) . . ?
O2 Th1 O41 116.45(6) . . ?
O42 Th1 O11 178.62(6) . . ?
O32 Th1 O11 66.48(6) . . ?
O31 Th1 O11 67.32(6) . . ?
O2 Th1 O11 110.10(6) . . ?
O41 Th1 O11 129.32(6) . . ?
O42 Th1 O1 67.89(6) . . ?
O32 Th1 O1 177.94(6) . . ?
O31 Th1 O1 130.17(6) . . ?
O2 Th1 O1 49.99(6) . . ?
O41 Th1 O1 113.08(6) . . ?
O11 Th1 O1 111.61(6) . . ?
O42 Th1 O22 115.02(6) . . ?
O32 Th1 O22 65.60(6) . . ?
O31 Th1 O22 111.00(6) . . ?
O2 Th1 O22 67.67(6) . . ?
O41 Th1 O22 114.35(6) . . ?
O11 Th1 O22 66.36(6) . . ?
O1 Th1 O22 113.13(6) . . ?
O42 Th1 O21 70.12(6) . . ?
O32 Th1 O21 66.51(6) . . ?
O31 Th1 O21 111.65(6) . . ?
O2 Th1 O21 69.36(6) . . ?
O41 Th1 O21 70.00(6) . . ?
O11 Th1 O21 111.20(6) . . ?
O1 Th1 O21 114.07(6) . . ?
O22 Th1 O21 49.66(6) . . ?
O42 Th1 O52 65.44(6) . . ?
O32 Th1 O52 113.86(6) . . ?
O31 Th1 O52 68.38(6) . . ?
O2 Th1 O52 112.95(6) . . ?
O41 Th1 O52 65.56(6) . . ?
O11 Th1 O52 113.18(6) . . ?
O1 Th1 O52 67.40(6) . . ?
O22 Th1 O52 179.37(6) . . ?
O21 Th1 O52 130.56(6) . . ?
O42 Th1 O12 130.43(6) . . ?
O32 Th1 O12 112.82(6) . . ?
O31 Th1 O12 109.84(6) . . ?
O2 Th1 O12 67.70(6) . . ?
O41 Th1 O12 173.45(6) . . ?
O11 Th1 O12 49.55(6) . . ?
O1 Th1 O12 65.13(6) . . ?
O22 Th1 O12 71.65(6) . . ?
O21 Th1 O12 116.55(6) . . ?
O52 Th1 O12 108.41(6) . . ?
O42 Th1 O51 110.38(6) . . ?
O32 Th1 O51 112.02(6) . . ?
O31 Th1 O51 66.80(6) . . ?
O2 Th1 O51 112.19(6) . . ?
O41 Th1 O51 109.10(6) . . ?
O11 Th1 O51 68.28(6) . . ?
O1 Th1 O51 67.41(6) . . ?
O22 Th1 O51 130.52(6) . . ?
O21 Th1 O51 178.44(6) . . ?
O52 Th1 O51 49.24(6) . . ?
O12 Th1 O51 64.35(6) . . ?
O3 N1 O2 122.7(2) . . ?
O3 N1 O1 122.2(2) . . ?
O2 N1 O1 115.2(2) . . ?
O3 N1 Th1 172.6(2) . . ?
O2 N1 Th1 57.61(12) . . ?
O1 N1 Th1 58.04(12) . . ?
N1 O1 Th1 96.80(14) . . ?
N1 O2 Th1 97.41(14) . . ?
O13 N11 O11 122.6(2) . . ?
O13 N11 O12 121.8(2) . . ?
O11 N11 O12 115.6(2) . . ?
O13 N11 Th1 173.56(18) . . ?
O11 N11 Th1 57.44(12) . . ?
O12 N11 Th1 58.56(12) . . ?
N11 O11 Th1 97.97(14) . . ?
N11 O12 Th1 96.37(14) . . ?
O23 N21 O22 122.8(2) . . ?
O23 N21 O21 121.9(2) . . ?
O22 N21 O21 115.4(2) . . ?
O23 N21 Th1 174.69(18) . . ?
O22 N21 Th1 57.69(12) . . ?
O21 N21 Th1 58.04(12) . . ?
N21 O21 Th1 96.90(14) . . ?
N21 O22 Th1 97.61(14) . . ?
O33 N31 O32 122.7(2) . . ?
O33 N31 O31 122.4(2) . . ?
O32 N31 O31 114.9(2) . . ?
O33 N31 Th1 174.87(18) . . ?
O32 N31 Th1 57.33(12) . . ?
O31 N31 Th1 57.79(12) . . ?
N31 O31 Th1 96.99(14) . . ?
N31 O32 Th1 97.64(14) . . ?
O43 N41 O42 122.5(2) . . ?
O43 N41 O41 122.8(2) . . ?
O42 N41 O41 114.6(2) . . ?
O43 N41 Th1 170.25(18) . . ?
O42 N41 Th1 56.68(12) . . ?
O41 N41 Th1 58.76(12) . . ?
N41 O41 Th1 95.79(14) . . ?
N41 O42 Th1 98.02(14) . . ?
O53 N51 O51 122.0(2) . . ?
O53 N51 O52 121.9(2) . . ?
O51 N51 O52 116.0(2) . . ?
O53 N51 Th1 179.46(19) . . ?
O51 N51 Th1 58.48(12) . . ?
O52 N51 Th1 57.56(12) . . ?
N51 O51 Th1 96.90(14) . . ?
N51 O52 Th1 97.82(14) . . ?
O83 N81 O81 120.4(2) . . ?
O83 N81 O82 119.7(2) . . ?
O81 N81 O82 119.8(2) . . ?
C65 N61 C61 122.6(2) . . ?
C65 N61 H8A 117(2) . . ?
C61 N61 H8A 120(2) . . ?
C75 N71 C71 122.4(3) . . ?
C75 N71 H9A 118(2) . . ?
C71 N71 H9A 119(2) . . ?
N61 C61 C62 119.5(3) . . ?
N61 C61 H61 120.2 . . ?
C62 C61 H61 120.2 . . ?
C61 C62 C63 119.5(3) . . ?
C61 C62 H62 120.3 . . ?
C63 C62 H62 120.3 . . ?
C64 C63 C62 118.8(3) . . ?
C64 C63 C73 120.2(2) . . ?
C62 C63 C73 121.0(2) . . ?
C65 C64 C63 119.7(3) . . ?
C65 C64 H64 120.1 . . ?
C63 C64 H64 120.1 . . ?
N61 C65 C64 119.8(2) . . ?
N61 C65 H65 120.1 . . ?
C64 C65 H65 120.1 . . ?
N71 C71 C72 119.9(3) . . ?
N71 C71 H71 120.0 . . ?
C72 C71 H71 120.0 . . ?
C71 C72 C73 119.6(3) . . ?
C71 C72 H72 120.2 . . ?
C73 C72 H72 120.2 . . ?
C72 C73 C74 118.6(2) . . ?
C72 C73 C63 120.9(2) . . ?
C74 C73 C63 120.5(2) . . ?
C75 C74 C73 119.8(3) . . ?
C75 C74 H74 120.1 . . ?
C73 C74 H74 120.1 . . ?
N71 C75 C74 119.7(3) . . ?
N71 C75 H75 120.1 . . ?
C74 C75 H75 120.1 . . ?
C95 N91 C91 121.8(3) . . ?
C95 N91 H10A 120(2) . . ?
C91 N91 H10A 118(2) . . ?
N91 C91 C92 120.3(3) . . ?
N91 C91 H91 119.9 . . ?
C92 C91 H91 119.9 . . ?
C93 C92 C91 119.0(3) . . ?
C93 C92 H92 120.5 . . ?
C91 C92 H92 120.5 . . ?
C94 C93 C92 117.3(3) . . ?
C94 C93 C93 120.7(3) . 2_567 ?
C92 C93 C93 122.0(3) . 2_567 ?
C95 C94 C93 121.3(3) . . ?
C95 C94 H94 119.3 . . ?
C93 C94 H94 119.3 . . ?
N91 C95 C94 120.2(3) . . ?
N91 C95 H95 119.9 . . ?
C94 C95 H95 119.9 . . ?

loop_
_geom_bond_atom_site_label_1
_geom_bond_atom_site_label_2
_geom_bond_distance
_geom_bond_site_symmetry_2
_geom_bond_publ_flag
Th1 O42 2.5094(18) . ?
Th1 O32 2.5371(18) . ?
Th1 O31 2.5464(18) . ?
Th1 O2 2.5552(18) . ?
Th1 O41 2.5555(18) . ?
Th1 O11 2.5629(19) . ?
Th1 O1 2.5640(18) . ?
Th1 O22 2.5707(18) . ?
Th1 O21 2.5765(18) . ?
Th1 O52 2.5803(18) . ?
Th1 O12 2.5854(19) . ?
Th1 O51 2.6010(19) . ?
N1 O3 1.207(3) . ?
N1 O2 1.278(3) . ?
N1 O1 1.285(3) . ?
N11 O13 1.220(3) . ?
N11 O11 1.265(3) . ?
N11 O12 1.284(3) . ?
N21 O23 1.211(3) . ?
N21 O22 1.271(3) . ?
N21 O21 1.286(3) . ?
N31 O33 1.206(3) . ?
N31 O32 1.275(3) . ?
N31 O31 1.282(3) . ?
N41 O43 1.207(3) . ?
N41 O42 1.284(3) . ?
N41 O41 1.284(3) . ?
N51 O53 1.221(3) . ?
N51 O51 1.271(3) . ?
N51 O52 1.274(3) . ?
N81 O83 1.229(3) . ?
N81 O81 1.258(3) . ?
N81 O82 1.259(3) . ?
N61 C65 1.339(3) . ?
N61 C61 1.341(4) . ?
N61 H8A 0.84(3) . ?
N71 C75 1.338(4) . ?
N71 C71 1.340(4) . ?
N71 H9A 0.82(3) . ?
C61 C62 1.374(4) . ?
C61 H61 0.9500 . ?
C62 C63 1.397(4) . ?
C62 H62 0.9500 . ?
C63 C64 1.388(4) . ?
C63 C73 1.485(4) . ?
C64 C65 1.370(4) . ?
C64 H64 0.9500 . ?
C65 H65 0.9500 . ?
C71 C72 1.373(4) . ?
C71 H71 0.9500 . ?
C72 C73 1.391(4) . ?
C72 H72 0.9500 . ?
C73 C74 1.396(4) . ?
C74 C75 1.373(4) . ?
C74 H74 0.9500 . ?
C75 H75 0.9500 . ?
N91 C95 1.315(4) . ?
N91 C91 1.324(4) . ?
N91 H10A 0.95(4) . ?
C91 C92 1.405(5) . ?
C91 H91 0.9500 . ?
C92 C93 1.383(4) . ?
C92 H92 0.9500 . ?
C93 C94 1.382(4) . ?
C93 C93 1.487(5) 2_567 ?
C94 C95 1.364(4) . ?
C94 H94 0.9500 . ?
C95 H95 0.9500 . ?
